data_4339804
loop_
_publ_author_name
'Sevryugina, Yulia'
'Rogachev, Andrey Yu'
'Petrukhina, Marina A.'

_publ_section_title
;
 The first hexanuclear copper(I) carboxylate: X-ray crystal structure and
 reactivity in solution and gas-phase reactions.
;
_journal_issue 19
_journal_name_full 'Inorganic chemistry'
_journal_page_first 7870
_journal_page_last 7879
_journal_paper_doi 10.1021/ic7005327
_journal_volume 46
_journal_year 2007
_chemical_formula_moiety
;
 [Cu2 (O2 C F2 C6 H3)2 (C6 H4 C H3 C2 C6 H4 C2 C6 H4 C H3)]2
;
_chemical_formula_sum 'C76 H48 Cu4 F8 O8'
_chemical_formula_weight 1495.30
_chemical_melting_point ?
_chemical_name_systematic
; 
 bis-[bis-(3,5-difluorobenzoato-O,O')-
 1,4-bis(p-tolylethynyl)benzene-dicopper(I,I)]  
;
_space_group_IT_number 14
_symmetry_cell_setting monoclinic
_symmetry_space_group_name_Hall '-P 2yn'
_symmetry_space_group_name_H-M 'P 1 21/n 1'
_atom_sites_solution_hydrogens geom
_atom_sites_solution_primary direct
_atom_sites_solution_secondary difmap
_audit_creation_method SHELXL-97
_cell_angle_alpha 90.00
_cell_angle_beta 95.0310(10)
_cell_angle_gamma 90.00
_cell_formula_units_Z 2
_cell_length_a 7.1445(4)
_cell_length_b 24.6212(12)
_cell_length_c 17.5605(9)
_cell_measurement_reflns_used 8362
_cell_measurement_temperature 173(2)
_cell_measurement_theta_max 28.01
_cell_measurement_theta_min 2.33
_cell_volume 3077.1(3)
_computing_cell_refinement 'SMART, SAINT'
_computing_data_collection SMART
_computing_data_reduction SAINT
_computing_molecular_graphics 'SHELXP-01 (Sheldrick, 2001)'
_computing_publication_material 'SHELXCIF-01 (Sheldrick, 2001)'
_computing_structure_refinement 'SHELXL-01 (Sheldrick, 2001)'
_computing_structure_solution 'SHELXS-01 (Sheldrick, 2001)'
_diffrn_ambient_temperature 173(2)
_diffrn_measured_fraction_theta_full 1.000
_diffrn_measured_fraction_theta_max 0.949
_diffrn_measurement_device_type 'Bruker SMART APEX CCD'
_diffrn_measurement_method '0.3 deg wide \w exposures'
_diffrn_radiation_monochromator graphite
_diffrn_radiation_source 'fine-focus sealed tube'
_diffrn_radiation_type MoK\a
_diffrn_radiation_wavelength 0.71073
_diffrn_reflns_av_R_equivalents 0.0481
_diffrn_reflns_av_sigmaI/netI 0.0531
_diffrn_reflns_limit_h_max 9
_diffrn_reflns_limit_h_min -9
_diffrn_reflns_limit_k_max 32
_diffrn_reflns_limit_k_min -32
_diffrn_reflns_limit_l_max 21
_diffrn_reflns_limit_l_min -22
_diffrn_reflns_number 26755
_diffrn_reflns_theta_full 25.00
_diffrn_reflns_theta_max 28.28
_diffrn_reflns_theta_min 1.43
_diffrn_standards_decay_% 0
_diffrn_standards_interval_count na
_diffrn_standards_interval_time na
_diffrn_standards_number 'none (area detector data)'
_exptl_absorpt_coefficient_mu 1.449
_exptl_absorpt_correction_T_max 0.9578
_exptl_absorpt_correction_T_min 0.8686
_exptl_absorpt_correction_type 'multi-scan (SADABS)'
_exptl_crystal_colour yellow
_exptl_crystal_density_diffrn 1.614
_exptl_crystal_density_meas ?
_exptl_crystal_density_method none
_exptl_crystal_description block
_exptl_crystal_F_000 1512
_exptl_crystal_size_max 0.10
_exptl_crystal_size_mid 0.04
_exptl_crystal_size_min 0.03
_refine_diff_density_max 0.693
_refine_diff_density_min -0.393
_refine_diff_density_rms 0.088
_refine_ls_extinction_coef noref
_refine_ls_extinction_method none
_refine_ls_goodness_of_fit_ref 1.047
_refine_ls_hydrogen_treatment mixed
_refine_ls_matrix_type full
_refine_ls_number_parameters 507
_refine_ls_number_reflns 7254
_refine_ls_number_restraints 0
_refine_ls_restrained_S_all 1.047
_refine_ls_R_factor_all 0.0817
_refine_ls_R_factor_gt 0.0539
_refine_ls_shift/su_max 0.001
_refine_ls_shift/su_mean 0.000
_refine_ls_structure_factor_coef Fsqd
_refine_ls_weighting_details 'calc w=1/[\s^2^(Fo^2^)+(0.0558P)^2^+1.4118P] where P=(Fo^2^+2Fc^2^)/3'
_refine_ls_weighting_scheme calc
_refine_ls_wR_factor_gt 0.1109
_refine_ls_wR_factor_ref 0.1217
_reflns_number_gt 5279
_reflns_number_total 7254
_reflns_threshold_expression >2sigma(I)
_cod_data_source_file ic7005327.cif
_cod_data_source_block '[Cu2(O2C(3,5-F)2C6H3)2(C24H18)]2_(5)'
_cod_depositor_comments
;
The following automatic conversions were performed:

'_chemical_melting_point' value 'not measured' was changed to '?' -
the value is undefined or not given.

Automatic conversion script
Id: cif_fix_values 2281 2013-09-26 08:29:07Z andrius 

The following automatic conversions were performed:

'_exptl_crystal_density_meas' value 'not measured' was changed to '?'
- the value is perceived as not measured.

Automatic conversion script
Id: cif_fix_values 3008 2015-01-20 13:52:24Z robertas 
;
_cod_database_code 4339804

loop_
_symmetry_equiv_pos_as_xyz
'x, y, z'
'-x+1/2, y+1/2, -z+1/2'
'-x, -y, -z'
'x-1/2, -y-1/2, z-1/2'

loop_
_atom_site_label
_atom_site_type_symbol
_atom_site_fract_x
_atom_site_fract_y
_atom_site_fract_z
_atom_site_U_iso_or_equiv
_atom_site_adp_type
_atom_site_occupancy
_atom_site_symmetry_multiplicity
_atom_site_calc_flag
_atom_site_refinement_flags
Cu1 Cu 0.94721(5) 0.140481(15) 0.67867(2) 0.02371(12) Uani 1 1 d .
O1 O 1.0578(3) 0.08449(9) 0.74659(13) 0.0290(5) Uani 1 1 d .
O2 O 1.0462(3) 0.20654(9) 0.72985(13) 0.0283(5) Uani 1 1 d .
C15 C 0.7921(4) 0.16109(13) 0.58590(18) 0.0240(7) Uani 1 1 d .
C16 C 0.7977(4) 0.11100(13) 0.58999(18) 0.0231(7) Uani 1 1 d .
C17 C 0.7634(4) 0.21510(12) 0.55383(18) 0.0218(7) Uani 1 1 d .
C19 C 0.7689(5) 0.26164(13) 0.59894(19) 0.0237(7) Uani 1 1 d .
H19 H 0.787(4) 0.2591(14) 0.652(2) 0.025(9) Uiso 1 1 d .
C20 C 0.7463(5) 0.31247(14) 0.56572(19) 0.0261(7) Uani 1 1 d .
H20 H 0.741(5) 0.3419(15) 0.595(2) 0.028(9) Uiso 1 1 d .
C21 C 0.7186(5) 0.31812(13) 0.48664(19) 0.0262(7) Uani 1 1 d .
C24 C 0.6976(6) 0.37301(14) 0.4496(2) 0.0356(9) Uani 1 1 d .
H24A H 0.8205 0.3856 0.4360 0.053 Uiso 1 1 calc R
H24B H 0.6478 0.3988 0.4852 0.053 Uiso 1 1 calc R
H24C H 0.6109 0.3705 0.4033 0.053 Uiso 1 1 calc R
C22 C 0.7142(5) 0.27156(14) 0.4421(2) 0.0289(8) Uani 1 1 d .
H22 H 0.692(5) 0.2736(16) 0.388(2) 0.046(12) Uiso 1 1 d .
C23 C 0.7352(5) 0.22088(14) 0.4747(2) 0.0290(8) Uani 1 1 d .
H23 H 0.733(5) 0.1918(15) 0.4488(19) 0.026(9) Uiso 1 1 d .
C18 C 0.7766(4) 0.05494(12) 0.56496(18) 0.0211(6) Uani 1 1 d .
C25 C 0.8073(4) 0.01124(13) 0.61527(19) 0.0225(7) Uani 1 1 d .
H25 H 0.841(5) 0.0172(16) 0.668(2) 0.041(11) Uiso 1 1 d .
C26 C 0.7927(4) -0.04132(13) 0.58806(18) 0.0225(7) Uani 1 1 d .
H26 H 0.818(4) -0.0694(14) 0.6236(18) 0.020(8) Uiso 1 1 d .
C27 C 0.7499(4) -0.05158(12) 0.51048(18) 0.0220(7) Uani 1 1 d .
C28 C 0.7170(5) -0.00801(13) 0.46081(19) 0.0236(7) Uani 1 1 d .
H28 H 0.686(5) -0.0145(14) 0.411(2) 0.030(10) Uiso 1 1 d .
C29 C 0.7307(5) 0.04447(13) 0.48750(19) 0.0244(7) Uani 1 1 d .
H29 H 0.713(4) 0.0727(14) 0.4569(19) 0.020(9) Uiso 1 1 d .
Cu2 Cu 1.29867(6) 0.138858(15) 0.61773(2) 0.02507(12) Uani 1 1 d .
O4 O 1.3246(3) 0.20565(9) 0.67916(13) 0.0300(5) Uani 1 1 d .
O3 O 1.3391(3) 0.08378(9) 0.69828(13) 0.0314(5) Uani 1 1 d .
C30 C 1.2571(4) 0.15777(12) 0.50899(17) 0.0213(7) Uani 1 1 d .
C31 C 1.2623(4) 0.10767(13) 0.51489(17) 0.0221(7) Uani 1 1 d .
C32 C 1.2369(4) 0.21025(13) 0.47153(18) 0.0232(7) Uani 1 1 d .
C33 C 1.2584(5) 0.25916(13) 0.5105(2) 0.0278(7) Uani 1 1 d .
H33 H 1.290(4) 0.2601(14) 0.557(2) 0.022(9) Uiso 1 1 d .
C34 C 1.2382(5) 0.30825(14) 0.4720(2) 0.0307(8) Uani 1 1 d .
H34 H 1.256(4) 0.3423(13) 0.5014(17) 0.013(7) Uiso 1 1 d .
C35 C 1.1985(5) 0.30980(14) 0.3936(2) 0.0293(8) Uani 1 1 d .
C38 C 1.1802(6) 0.36307(15) 0.3507(2) 0.0424(10) Uani 1 1 d .
H38A H 1.1450 0.3918 0.3853 0.064 Uiso 1 1 calc R
H38B H 1.0832 0.3597 0.3079 0.064 Uiso 1 1 calc R
H38C H 1.3005 0.3722 0.3311 0.064 Uiso 1 1 calc R
C36 C 1.1759(5) 0.26083(15) 0.3545(2) 0.0326(8) Uani 1 1 d .
H36 H 1.153(5) 0.2594(16) 0.303(2) 0.040(11) Uiso 1 1 d .
C37 C 1.1944(5) 0.21188(15) 0.39254(19) 0.0292(8) Uani 1 1 d .
H37 H 1.183(5) 0.1781(16) 0.369(2) 0.035(10) Uiso 1 1 d .
C1 C 1.2250(5) 0.06827(12) 0.74446(18) 0.0239(7) Uani 1 1 d .
C3 C 1.2946(4) 0.02678(12) 0.80296(18) 0.0224(7) Uani 1 1 d .
C5 C 1.1735(5) 0.00589(14) 0.8528(2) 0.0289(8) Uani 1 1 d .
H5 H 1.057(5) 0.0165(14) 0.8499(19) 0.024(9) Uiso 1 1 d .
C6 C 1.2414(5) -0.03152(16) 0.9064(2) 0.0388(9) Uani 1 1 d .
F1 F 1.1254(3) -0.05234(11) 0.95571(16) 0.0680(8) Uani 1 1 d .
C7 C 1.4242(6) -0.04935(16) 0.9123(2) 0.0424(10) Uani 1 1 d .
H7 H 1.466(6) -0.0711(17) 0.950(2) 0.054(13) Uiso 1 1 d .
C8 C 1.5401(5) -0.02763(15) 0.8620(2) 0.0352(9) Uani 1 1 d .
F2 F 1.7223(3) -0.04340(11) 0.86755(16) 0.0615(7) Uani 1 1 d .
C9 C 1.4806(5) 0.00971(14) 0.8075(2) 0.0291(8) Uani 1 1 d .
H9 H 1.552(5) 0.0207(15) 0.776(2) 0.035(11) Uiso 1 1 d .
C2 C 1.1979(5) 0.22766(13) 0.71396(17) 0.0238(7) Uani 1 1 d .
C4 C 1.2298(4) 0.28638(12) 0.73734(17) 0.0215(7) Uani 1 1 d .
C10 C 1.0945(5) 0.31327(14) 0.77488(19) 0.0268(7) Uani 1 1 d .
H10 H 0.992(5) 0.2960(15) 0.787(2) 0.032(10) Uiso 1 1 d .
C11 C 1.1275(5) 0.36691(14) 0.7944(2) 0.0314(8) Uani 1 1 d .
F3 F 0.9970(3) 0.39371(9) 0.83134(14) 0.0512(6) Uani 1 1 d .
C12 C 1.2877(5) 0.39439(14) 0.7800(2) 0.0328(8) Uani 1 1 d .
H12 H 1.306(5) 0.4308(15) 0.793(2) 0.035(10) Uiso 1 1 d .
C13 C 1.4163(5) 0.36611(14) 0.7422(2) 0.0316(8) Uani 1 1 d .
F4 F 1.5760(3) 0.39188(9) 0.72725(15) 0.0544(7) Uani 1 1 d .
C14 C 1.3905(5) 0.31300(14) 0.7195(2) 0.0275(7) Uani 1 1 d .
H14 H 1.476(5) 0.2960(15) 0.698(2) 0.032(10) Uiso 1 1 d .

loop_
_atom_site_aniso_label
_atom_site_aniso_U_11
_atom_site_aniso_U_22
_atom_site_aniso_U_33
_atom_site_aniso_U_23
_atom_site_aniso_U_13
_atom_site_aniso_U_12
Cu1 0.0289(2) 0.0154(2) 0.0258(2) -0.00014(16) -0.00356(16) 0.00005(16)
O1 0.0331(13) 0.0206(12) 0.0320(13) 0.0061(10) -0.0045(10) 0.0027(10)
O2 0.0339(13) 0.0216(12) 0.0286(13) -0.0020(10) -0.0020(10) -0.0032(10)
C15 0.0261(17) 0.0231(17) 0.0228(17) -0.0011(13) 0.0021(13) 0.0004(13)
C16 0.0236(17) 0.0221(17) 0.0232(16) 0.0009(13) -0.0002(13) -0.0011(13)
C17 0.0207(16) 0.0182(16) 0.0263(17) -0.0001(13) 0.0007(13) 0.0015(12)
C19 0.0308(18) 0.0196(16) 0.0206(17) -0.0009(13) 0.0011(13) 0.0029(13)
C20 0.0312(19) 0.0182(17) 0.0286(18) -0.0049(14) 0.0014(14) 0.0007(13)
C21 0.0272(17) 0.0224(17) 0.0291(18) 0.0060(14) 0.0029(14) 0.0006(13)
C24 0.047(2) 0.0221(18) 0.038(2) 0.0081(15) 0.0011(17) -0.0012(16)
C22 0.037(2) 0.0266(18) 0.0228(18) 0.0015(14) 0.0024(15) 0.0033(15)
C23 0.038(2) 0.0203(18) 0.0279(19) -0.0067(15) -0.0006(15) 0.0013(14)
C18 0.0206(16) 0.0159(15) 0.0270(17) -0.0018(13) 0.0032(13) 0.0003(12)
C25 0.0242(17) 0.0232(17) 0.0199(16) -0.0013(13) 0.0011(13) -0.0016(13)
C26 0.0296(18) 0.0142(15) 0.0240(17) 0.0043(13) 0.0046(13) -0.0020(13)
C27 0.0221(16) 0.0168(16) 0.0277(17) -0.0011(13) 0.0062(13) -0.0017(12)
C28 0.0338(19) 0.0171(16) 0.0196(17) -0.0006(13) 0.0008(14) -0.0009(13)
C29 0.0317(18) 0.0172(17) 0.0238(17) 0.0045(13) 0.0004(14) 0.0010(13)
Cu2 0.0393(2) 0.0154(2) 0.0211(2) -0.00058(16) 0.00609(17) 0.00152(17)
O4 0.0463(15) 0.0199(12) 0.0246(12) -0.0035(9) 0.0071(11) 0.0026(10)
O3 0.0493(15) 0.0203(12) 0.0250(12) 0.0041(10) 0.0061(11) 0.0046(11)
C30 0.0261(17) 0.0185(16) 0.0196(16) -0.0025(12) 0.0029(13) -0.0008(12)
C31 0.0262(17) 0.0215(17) 0.0188(16) -0.0004(12) 0.0022(13) -0.0007(13)
C32 0.0245(17) 0.0196(16) 0.0262(17) 0.0007(13) 0.0058(13) 0.0018(12)
C33 0.042(2) 0.0198(17) 0.0212(18) -0.0004(14) 0.0028(15) 0.0012(14)
C34 0.041(2) 0.0152(17) 0.037(2) 0.0002(15) 0.0064(16) -0.0019(14)
C35 0.0273(18) 0.0236(18) 0.038(2) 0.0101(15) 0.0074(15) 0.0029(14)
C38 0.052(2) 0.027(2) 0.048(2) 0.0138(18) 0.0048(19) 0.0036(17)
C36 0.041(2) 0.032(2) 0.0242(18) 0.0052(15) 0.0000(16) 0.0009(16)
C37 0.039(2) 0.0237(19) 0.0248(18) -0.0012(14) 0.0017(15) -0.0015(15)
C1 0.0361(19) 0.0139(15) 0.0209(16) -0.0052(12) -0.0019(14) -0.0028(13)
C3 0.0312(17) 0.0108(15) 0.0243(16) -0.0024(12) -0.0017(13) 0.0002(12)
C5 0.0298(19) 0.0259(19) 0.0307(19) 0.0059(14) 0.0009(15) -0.0002(15)
C6 0.041(2) 0.034(2) 0.042(2) 0.0190(17) 0.0060(17) 0.0016(17)
F1 0.0541(16) 0.0761(19) 0.0771(19) 0.0523(16) 0.0234(14) 0.0092(14)
C7 0.044(2) 0.037(2) 0.045(2) 0.0218(19) -0.0011(19) 0.0086(18)
C8 0.0290(19) 0.031(2) 0.044(2) 0.0053(16) -0.0018(16) 0.0077(15)
F2 0.0368(13) 0.0629(17) 0.0854(19) 0.0283(15) 0.0083(13) 0.0200(12)
C9 0.035(2) 0.0210(18) 0.0314(19) 0.0016(14) 0.0055(16) 0.0002(14)
C2 0.0345(19) 0.0182(16) 0.0174(15) -0.0004(12) -0.0048(13) 0.0018(13)
C4 0.0298(17) 0.0166(15) 0.0174(15) -0.0002(12) -0.0026(13) 0.0014(12)
C10 0.0299(19) 0.0246(18) 0.0256(18) -0.0020(14) 0.0014(14) -0.0026(14)
C11 0.041(2) 0.0235(18) 0.0290(18) -0.0060(14) 0.0008(15) 0.0091(15)
F3 0.0502(14) 0.0372(13) 0.0681(16) -0.0242(12) 0.0161(12) 0.0075(11)
C12 0.050(2) 0.0146(17) 0.033(2) -0.0024(14) 0.0006(17) 0.0005(15)
C13 0.038(2) 0.0232(18) 0.0337(19) 0.0008(15) 0.0020(16) -0.0067(15)
F4 0.0556(15) 0.0368(14) 0.0740(17) -0.0080(12) 0.0241(13) -0.0214(11)
C14 0.033(2) 0.0234(18) 0.0267(18) -0.0009(14) 0.0047(15) 0.0013(14)

loop_
_atom_type_symbol
_atom_type_description
_atom_type_scat_dispersion_real
_atom_type_scat_dispersion_imag
_atom_type_scat_source
C C 0.0033 0.0016 'International Tables Vol C Tables 4.2.6.8 and 6.1.1.4'
H H 0.0000 0.0000 'International Tables Vol C Tables 4.2.6.8 and 6.1.1.4'
O O 0.0106 0.0060 'International Tables Vol C Tables 4.2.6.8 and 6.1.1.4'
F F 0.0171 0.0103 'International Tables Vol C Tables 4.2.6.8 and 6.1.1.4'
Cu Cu 0.3201 1.2651 'International Tables Vol C Tables 4.2.6.8 and 6.1.1.4'

loop_
_geom_angle_atom_site_label_1
_geom_angle_atom_site_label_2
_geom_angle_atom_site_label_3
_geom_angle
_geom_angle_site_symmetry_1
_geom_angle_site_symmetry_3
_geom_angle_publ_flag
O1 Cu1 C16 113.00(12) . . y
O1 Cu1 C15 149.90(12) . . y
C16 Cu1 C15 36.90(13) . . y
O1 Cu1 O2 101.31(10) . . y
C16 Cu1 O2 145.64(12) . . y
C15 Cu1 O2 108.78(12) . . y
O1 Cu1 Cu2 83.98(7) . . y
C16 Cu1 Cu2 97.79(9) . . y
C15 Cu1 Cu2 98.40(9) . . y
O2 Cu1 Cu2 83.58(7) . . y
C1 O1 Cu1 122.7(2) . . n
C2 O2 Cu1 121.7(2) . . n
C16 C15 C17 160.0(3) . . y
C16 C15 Cu1 71.3(2) . . y
C17 C15 Cu1 127.7(2) . . y
C15 C16 C18 158.3(3) . . y
C15 C16 Cu1 71.8(2) . . y
C18 C16 Cu1 129.1(2) . . y
C19 C17 C23 118.5(3) . . y
C19 C17 C15 122.5(3) . . y
C23 C17 C15 118.9(3) . . y
C20 C19 C17 120.5(3) . . y
C20 C19 H19 119(2) . . n
C17 C19 H19 121(2) . . n
C19 C20 C21 120.8(3) . . y
C19 C20 H20 120(2) . . n
C21 C20 H20 119(2) . . n
C22 C21 C20 118.3(3) . . y
C22 C21 C24 120.2(3) . . y
C20 C21 C24 121.5(3) . . y
C21 C24 H24A 109.5 . . n
C21 C24 H24B 109.5 . . n
H24A C24 H24B 109.5 . . n
C21 C24 H24C 109.5 . . n
H24A C24 H24C 109.5 . . n
H24B C24 H24C 109.5 . . n
C23 C22 C21 121.2(3) . . y
C23 C22 H22 118(3) . . n
C21 C22 H22 121(3) . . n
C22 C23 C17 120.6(3) . . y
C22 C23 H23 123(2) . . n
C17 C23 H23 116(2) . . n
C29 C18 C25 119.0(3) . . y
C29 C18 C16 118.7(3) . . y
C25 C18 C16 122.3(3) . . y
C26 C25 C18 120.0(3) . . y
C26 C25 H25 119(2) . . n
C18 C25 H25 121(2) . . n
C25 C26 C27 120.8(3) . . y
C25 C26 H26 117(2) . . n
C27 C26 H26 122(2) . . n
C28 C27 C26 119.0(3) . . y
C28 C27 C31 122.7(3) . 3_756 y
C26 C27 C31 118.4(3) . 3_756 y
C29 C28 C27 120.6(3) . . y
C29 C28 H28 120(2) . . n
C27 C28 H28 119(2) . . n
C28 C29 C18 120.6(3) . . y
C28 C29 H29 122(2) . . n
C18 C29 H29 117(2) . . n
C31 Cu2 O3 113.13(11) . . y
C31 Cu2 C30 36.81(13) . . y
O3 Cu2 C30 149.92(11) . . y
C31 Cu2 O4 146.32(11) . . y
O3 Cu2 O4 100.46(10) . . y
C30 Cu2 O4 109.53(11) . . y
C31 Cu2 Cu1 107.79(9) . . y
O3 Cu2 Cu1 79.37(7) . . y
C30 Cu2 Cu1 107.61(9) . . y
O4 Cu2 Cu1 79.85(7) . . y
C2 O4 Cu2 126.1(2) . . n
C1 O3 Cu2 127.7(2) . . n
C31 C30 C32 157.8(3) . . y
C31 C30 Cu2 71.4(2) . . y
C32 C30 Cu2 130.7(2) . . y
C30 C31 C27 157.2(3) . 3_756 y
C30 C31 Cu2 71.8(2) . . y
C27 C31 Cu2 131.0(2) 3_756 . y
C33 C32 C37 118.1(3) . . y
C33 C32 C30 123.2(3) . . y
C37 C32 C30 118.7(3) . . y
C34 C33 C32 121.0(3) . . y
C34 C33 H33 118(2) . . n
C32 C33 H33 121(2) . . n
C35 C34 C33 120.9(3) . . y
C35 C34 H34 120.2(18) . . n
C33 C34 H34 118.9(18) . . n
C34 C35 C36 118.2(3) . . y
C34 C35 C38 121.5(3) . . y
C36 C35 C38 120.3(3) . . y
C35 C38 H38A 109.5 . . n
C35 C38 H38B 109.5 . . n
H38A C38 H38B 109.5 . . n
C35 C38 H38C 109.5 . . n
H38A C38 H38C 109.5 . . n
H38B C38 H38C 109.5 . . n
C37 C36 C35 121.2(3) . . y
C37 C36 H36 117(3) . . n
C35 C36 H36 122(3) . . n
C36 C37 C32 120.7(3) . . y
C36 C37 H37 124(2) . . n
C32 C37 H37 115(2) . . n
O3 C1 O1 126.2(3) . . n
O3 C1 C3 116.9(3) . . n
O1 C1 C3 116.9(3) . . n
C5 C3 C9 120.0(3) . . n
C5 C3 C1 119.8(3) . . n
C9 C3 C1 120.2(3) . . n
C6 C5 C3 118.6(3) . . n
C6 C5 H5 121(2) . . n
C3 C5 H5 120(2) . . n
F1 C6 C7 117.6(3) . . n
F1 C6 C5 119.6(3) . . n
C7 C6 C5 122.8(4) . . n
C8 C7 C6 116.8(3) . . ?
C8 C7 H7 122(3) . . n
C6 C7 H7 121(3) . . n
F2 C8 C9 118.7(3) . . n
F2 C8 C7 118.2(3) . . n
C9 C8 C7 123.0(3) . . n
C8 C9 C3 118.7(3) . . n
C8 C9 H9 121(3) . . n
C3 C9 H9 120(3) . . n
O2 C2 O4 127.0(3) . . n
O2 C2 C4 116.6(3) . . n
O4 C2 C4 116.4(3) . . n
C14 C4 C10 120.6(3) . . n
C14 C4 C2 120.0(3) . . n
C10 C4 C2 119.4(3) . . n
C11 C10 C4 117.7(3) . . n
C11 C10 H10 122(2) . . n
C4 C10 H10 121(2) . . n
F3 C11 C12 117.9(3) . . n
F3 C11 C10 118.4(3) . . n
C12 C11 C10 123.6(3) . . n
C13 C12 C11 116.4(3) . . n
C13 C12 H12 121(2) . . n
C11 C12 H12 122(2) . . n
F4 C13 C12 117.9(3) . . n
F4 C13 C14 119.0(3) . . n
C12 C13 C14 123.0(3) . . n
C13 C14 C4 118.6(3) . . n
C13 C14 H14 121(3) . . n
C4 C14 H14 120(3) . . n

loop_
_geom_bond_atom_site_label_1
_geom_bond_atom_site_label_2
_geom_bond_distance
_geom_bond_site_symmetry_2
_geom_bond_publ_flag
Cu1 O1 1.945(2) . y
Cu1 C16 1.950(3) . y
Cu1 C15 1.955(3) . y
Cu1 O2 1.960(2) . y
Cu1 Cu2 2.8149(6) . y
O1 C1 1.263(4) . n
O2 C2 1.255(4) . n
C15 C16 1.236(5) . y
C15 C17 1.452(4) . y
C16 C18 1.452(4) . y
C17 C19 1.392(4) . y
C17 C23 1.393(5) . y
C19 C20 1.384(5) . y
C19 H19 0.93(3) . n
C20 C21 1.393(5) . y
C20 H20 0.89(4) . n
C21 C22 1.386(5) . y
C21 C24 1.502(4) . y
C24 H24A 0.9800 . n
C24 H24B 0.9800 . n
C24 H24C 0.9800 . n
C22 C23 1.376(5) . y
C22 H22 0.95(4) . n
C23 H23 0.85(4) . n
C18 C29 1.395(4) . y
C18 C25 1.397(4) . y
C25 C26 1.380(4) . y
C25 H25 0.94(4) . n
C26 C27 1.393(4) . y
C26 H26 0.94(3) . n
C27 C28 1.390(4) . y
C27 C31 1.451(4) 3_756 y
C28 C29 1.375(4) . y
C28 H28 0.90(4) . n
C29 H29 0.88(3) . n
Cu2 C31 1.959(3) . y
Cu2 O3 1.962(2) . y
Cu2 C30 1.963(3) . y
Cu2 O4 1.967(2) . y
O4 C2 1.258(4) . n
O3 C1 1.259(4) . n
C30 C31 1.238(4) . y
C30 C32 1.452(4) . y
C31 C27 1.451(4) 3_756 y
C32 C33 1.387(5) . y
C32 C37 1.394(5) . y
C33 C34 1.386(5) . y
C33 H33 0.82(3) . n
C34 C35 1.382(5) . y
C34 H34 0.99(3) . n
C35 C36 1.390(5) . y
C35 C38 1.513(5) . y
C38 H38A 0.9800 . n
C38 H38B 0.9800 . n
C38 H38C 0.9800 . n
C36 C37 1.378(5) . y
C36 H36 0.90(4) . n
C37 H37 0.93(4) . n
C1 C3 1.502(4) . n
C3 C5 1.383(5) . n
C3 C9 1.389(5) . n
C5 C6 1.375(5) . n
C5 H5 0.87(3) . n
C6 F1 1.352(4) . n
C6 C7 1.373(5) . n
C7 C8 1.371(5) . n
C7 H7 0.88(4) . n
C8 F2 1.354(4) . n
C8 C9 1.368(5) . n
C9 H9 0.83(4) . n
C2 C4 1.515(4) . n
C4 C14 1.381(5) . n
C4 C10 1.385(4) . n
C10 C11 1.379(5) . n
C10 H10 0.89(4) . n
C11 F3 1.354(4) . n
C11 C12 1.372(5) . n
C12 C13 1.370(5) . n
C12 H12 0.93(4) . n
C13 F4 1.351(4) . n
C13 C14 1.374(5) . n
C14 H14 0.85(4) . n
